data_7210584
loop_
_publ_author_name
'Chen, Baokuan'
'Lin, Zhengguo'
'Wang, Bo'
'Feng, Xiao'
'Fan, Linyuan'
'Yang, Song'
'Huang, Xianqiang'
'Hu, Changwen'

_publ_section_title
;
 A new synthetic approach to functionalize oxomolybdenum complexes
;
_journal_issue 37
_journal_name_full CrystEngComm
_journal_page_first 7410
_journal_paper_doi 10.1039/c3ce40994e
_journal_volume 15
_journal_year 2013
_chemical_formula_moiety 'C30 H36 Mo3 N12 O9'
_chemical_formula_sum 'C30 H36 Mo3 N12 O9'
_chemical_formula_weight 996.53
_chemical_name_systematic
; 
 ? 
;
_space_group_IT_number 4
_symmetry_cell_setting monoclinic
_symmetry_space_group_name_Hall 'P 2yb'
_symmetry_space_group_name_H-M 'P 1 21 1'
_atom_sites_solution_hydrogens geom
_atom_sites_solution_primary direct
_atom_sites_solution_secondary difmap
_audit_creation_method SHELXL-97
_cell_angle_alpha 90.00
_cell_angle_beta 102.994(7)
_cell_angle_gamma 90.00
_cell_formula_units_Z 2
_cell_length_a 9.6874(7)
_cell_length_b 18.8238(14)
_cell_length_c 10.3652(6)
_cell_measurement_reflns_used 1398
_cell_measurement_temperature 293(2)
_cell_measurement_theta_max 29.5084
_cell_measurement_theta_min 2.8117
_cell_volume 1841.7(2)
_computing_structure_refinement 'SHELXL-97 (Sheldrick, 2008)'
_computing_structure_solution 'SHELXS-97 (Sheldrick, 2008)'
_diffrn_ambient_temperature 293(2)
_diffrn_measured_fraction_theta_full 0.998
_diffrn_measured_fraction_theta_max 0.998
_diffrn_radiation_monochromator graphite
_diffrn_radiation_source 'fine-focus sealed tube'
_diffrn_radiation_type MoK\a
_diffrn_radiation_wavelength 0.71073
_diffrn_reflns_av_R_equivalents 0.0758
_diffrn_reflns_av_sigmaI/netI 0.1353
_diffrn_reflns_limit_h_max 11
_diffrn_reflns_limit_h_min -11
_diffrn_reflns_limit_k_max 17
_diffrn_reflns_limit_k_min -22
_diffrn_reflns_limit_l_max 12
_diffrn_reflns_limit_l_min -10
_diffrn_reflns_number 9178
_diffrn_reflns_theta_full 25.00
_diffrn_reflns_theta_max 25.00
_diffrn_reflns_theta_min 2.82
_exptl_absorpt_coefficient_mu 1.075
_exptl_absorpt_correction_T_max 0.8138
_exptl_absorpt_correction_T_min 0.7387
_exptl_absorpt_correction_type multi-scan
_exptl_absorpt_process_details sadabs,bruker(2005)
_exptl_crystal_colour brown
_exptl_crystal_density_diffrn 1.797
_exptl_crystal_density_method 'not measured'
_exptl_crystal_description brock
_exptl_crystal_F_000 996
_exptl_crystal_size_max 0.30
_exptl_crystal_size_mid 0.25
_exptl_crystal_size_min 0.20
_refine_diff_density_max 0.712
_refine_diff_density_min -0.650
_refine_diff_density_rms 0.140
_refine_ls_abs_structure_details 'Flack H D (1983), Acta Cryst. A39, 876-881'
_refine_ls_abs_structure_Flack -0.06(5)
_refine_ls_extinction_method none
_refine_ls_goodness_of_fit_ref 1.000
_refine_ls_hydrogen_treatment constr
_refine_ls_matrix_type full
_refine_ls_number_parameters 487
_refine_ls_number_reflns 5070
_refine_ls_number_restraints 866
_refine_ls_restrained_S_all 0.940
_refine_ls_R_factor_all 0.0973
_refine_ls_R_factor_gt 0.0599
_refine_ls_shift/su_max 0.000
_refine_ls_shift/su_mean 0.000
_refine_ls_structure_factor_coef Fsqd
_refine_ls_weighting_details 'calc w=1/[\s^2^(Fo^2^)+(0.0000P)^2^+0.0000P] where P=(Fo^2^+2Fc^2^)/3'
_refine_ls_weighting_scheme calc
_refine_ls_wR_factor_gt 0.0780
_refine_ls_wR_factor_ref 0.0867
_reflns_number_gt 3686
_reflns_number_total 5070
_reflns_threshold_expression >2sigma(I)
_cod_data_source_file c3ce40994e.txt
_cod_data_source_block 7
_cod_original_sg_symbol_H-M 'P 21'
_cod_database_code 7210584

loop_
_symmetry_equiv_pos_as_xyz
'x, y, z'
'-x, y+1/2, -z'

loop_
_atom_site_label
_atom_site_type_symbol
_atom_site_fract_x
_atom_site_fract_y
_atom_site_fract_z
_atom_site_U_iso_or_equiv
_atom_site_adp_type
_atom_site_occupancy
_atom_site_symmetry_multiplicity
_atom_site_calc_flag
_atom_site_refinement_flags
Mo1 Mo 0.78266(10) 0.39288(5) 0.22375(8) 0.0249(2) Uani 1 1 d .
Mo2 Mo 0.70904(10) 0.20960(5) 0.33810(8) 0.0270(3) Uani 1 1 d .
Mo3 Mo 0.88584(10) 0.34818(6) 0.58419(8) 0.0288(3) Uani 1 1 d .
O1 O 0.5296(7) 0.2260(4) 0.3135(6) 0.035(2) Uani 1 1 d .
O2 O 0.8229(7) 0.3969(4) 0.4345(5) 0.0278(18) Uani 1 1 d .
O3 O 0.9605(7) 0.3974(5) 0.2206(6) 0.038(2) Uani 1 1 d .
O4 O 1.0523(7) 0.3213(4) 0.5741(6) 0.036(2) Uani 1 1 d .
O5 O 0.7229(8) 0.1209(4) 0.3822(7) 0.040(2) Uani 1 1 d .
O6 O 0.9203(8) 0.4119(4) 0.7064(6) 0.043(2) Uani 1 1 d .
O7 O 0.6997(8) 0.4161(4) 0.0660(5) 0.039(2) Uani 1 1 d .
O8 O 0.7491(8) 0.2986(4) 0.2283(7) 0.0298(18) Uani 1 1 d .
O9 O 0.7848(7) 0.2577(4) 0.4890(6) 0.0271(18) Uani 1 1 d .
N1 N 0.9034(10) 0.2688(6) 0.7565(9) 0.0424(18) Uani 1 1 d U
N2 N 0.9236(11) 0.1628(7) 0.8600(10) 0.053(2) Uani 1 1 d U
N3 N 0.6518(8) 0.3508(6) 0.6324(7) 0.0299(15) Uani 1 1 d U
N4 N 0.4827(9) 0.3741(5) 0.7377(7) 0.0296(17) Uani 1 1 d U
N5 N 0.5510(9) 0.4121(5) 0.2694(8) 0.0317(16) Uani 1 1 d U
N6 N 0.3800(9) 0.4512(5) 0.3578(8) 0.0308(16) Uani 1 1 d U
N7 N 0.9497(9) 0.1877(5) 0.3152(8) 0.0298(17) Uani 1 1 d U
N8 N 1.1436(10) 0.1278(5) 0.3014(8) 0.0309(18) Uani 1 1 d U
N9 N 0.6655(9) 0.1660(5) 0.1283(8) 0.0330(17) Uani 1 1 d U
N11 N 0.7852(9) 0.5124(5) 0.2629(8) 0.0301(17) Uani 1 1 d U
N12 N 0.7729(10) 0.6269(5) 0.2255(9) 0.0367(18) Uani 1 1 d U
C1 C 0.6192(11) 0.3800(7) 0.7382(9) 0.0371(18) Uani 1 1 d U
H1A H 0.6850 0.4021 0.8054 0.045 Uiso 1 1 calc R
C2 C 0.4166(11) 0.3993(7) 0.8386(9) 0.035(2) Uani 1 1 d U
H2 H 0.4743 0.4148 0.9177 0.042 Uiso 1 1 calc R
C3 C 0.4181(11) 0.3392(7) 0.6226(8) 0.0313(17) Uani 1 1 d U
H3A H 0.3234 0.3265 0.5941 0.038 Uiso 1 1 calc R
C4 C 0.5252(11) 0.3278(6) 0.5613(9) 0.0316(16) Uani 1 1 d U
H4A H 0.5131 0.3064 0.4787 0.038 Uiso 1 1 calc R
C5 C 0.8385(12) 0.5487(7) 0.3815(11) 0.0366(19) Uani 1 1 d U
H5A H 0.8742 0.5276 0.4633 0.044 Uiso 1 1 calc R
C6 C 1.0020(12) 0.1255(7) 0.3033(9) 0.0327(18) Uani 1 1 d U
H6A H 0.9496 0.0837 0.2967 0.039 Uiso 1 1 calc R
C8 C 1.0592(11) 0.2345(6) 0.3175(9) 0.031(2) Uani 1 1 d U
H8A H 1.0534 0.2836 0.3250 0.037 Uiso 1 1 calc R
C9 C 1.1761(12) 0.1984(7) 0.3073(8) 0.032(2) Uani 1 1 d U
H9A H 1.2634 0.2181 0.3047 0.039 Uiso 1 1 calc R
C11 C 0.5213(11) 0.4527(6) 0.3622(10) 0.0312(16) Uani 1 1 d U
H11A H 0.5876 0.4789 0.4226 0.037 Uiso 1 1 calc R
C13 C 0.4274(11) 0.3855(7) 0.2013(9) 0.0333(19) Uani 1 1 d U
H13A H 0.4177 0.3555 0.1285 0.040 Uiso 1 1 calc R
C14 C 0.3211(12) 0.4078(7) 0.2520(9) 0.0350(19) Uani 1 1 d U
H14A H 0.2258 0.3965 0.2224 0.042 Uiso 1 1 calc R
C15 C 0.5783(11) 0.1817(6) -0.2240(10) 0.035(2) Uani 1 1 d U
H15 H 0.5944 0.2295 -0.2384 0.041 Uiso 1 1 calc R
C16 C 0.8999(12) 0.1990(8) 0.7424(11) 0.048(2) Uani 1 1 d U
H16A H 0.8829 0.1765 0.6605 0.058 Uiso 1 1 calc R
C17 C 0.6409(11) 0.0965(6) 0.0894(10) 0.0323(18) Uani 1 1 d U
H17A H 0.6482 0.0580 0.1468 0.039 Uiso 1 1 calc R
C20 C 0.6428(10) 0.2020(7) 0.0166(9) 0.0310(18) Uani 1 1 d U
H20A H 0.6518 0.2510 0.0118 0.037 Uiso 1 1 calc R
C21 C 0.9321(13) 0.0798(8) 0.8633(12) 0.054(2) Uani 1 1 d U
H21 H 0.9084 0.0546 0.7842 0.064 Uiso 1 1 calc R
C22 C 0.6057(11) 0.0919(6) -0.0403(10) 0.034(2) Uani 1 1 d U
H22A H 0.5850 0.0502 -0.0888 0.041 Uiso 1 1 calc R
C24 C 0.9688(15) 0.0474(10) 0.9669(14) 0.085(4) Uani 1 1 d U
H24A H 0.9927 0.0720 1.0467 0.102 Uiso 1 1 calc R
H24B H 0.9730 -0.0020 0.9664 0.102 Uiso 1 1 calc R
N10 N 0.6045(10) 0.1586(5) -0.0918(8) 0.0334(18) Uani 1 1 d U
C26 C 0.9332(13) 0.2810(8) 0.8921(11) 0.051(2) Uani 1 1 d U
H26A H 0.9433 0.3243 0.9364 0.061 Uiso 1 1 calc R
C27 C 0.7513(11) 0.6935(7) 0.1594(11) 0.044(2) Uani 1 1 d U
H27 H 0.7686 0.7344 0.2107 0.053 Uiso 1 1 calc R
C28 C 0.9443(12) 0.2128(9) 0.9459(11) 0.052(2) Uani 1 1 d U
H28A H 0.9649 0.2043 1.0366 0.062 Uiso 1 1 calc R
C29 C 0.5342(13) 0.1429(7) -0.3260(11) 0.051(3) Uani 1 1 d U
H29A H 0.5168 0.0949 -0.3161 0.061 Uiso 1 1 calc R
H29B H 0.5197 0.1627 -0.4102 0.061 Uiso 1 1 calc R
C30 C 1.2276(13) 0.0700(7) 0.2881(10) 0.038(2) Uani 1 1 d U
H30 H 1.1843 0.0256 0.2783 0.045 Uiso 1 1 calc R
C7 C 1.3617(13) 0.0725(7) 0.2882(10) 0.050(3) Uani 1 1 d U
H7A H 1.4090 0.1158 0.2977 0.060 Uiso 1 1 calc R
H7B H 1.4103 0.0309 0.2786 0.060 Uiso 1 1 calc R
C32 C 0.7104(12) 0.7006(8) 0.0363(11) 0.052(3) Uani 1 1 d U
H32A H 0.6922 0.6607 -0.0178 0.062 Uiso 1 1 calc R
H32B H 0.6983 0.7458 -0.0008 0.062 Uiso 1 1 calc R
C23 C 0.3134(11) 0.4880(6) 0.4485(9) 0.0321(17) Uani 1 1 d U
H23 H 0.3641 0.5241 0.4995 0.039 Uiso 1 1 calc R
C19 C 0.7470(11) 0.5621(6) 0.1704(11) 0.0346(19) Uani 1 1 d U
H19A H 0.7083 0.5533 0.0813 0.042 Uiso 1 1 calc R
C18 C 0.8298(12) 0.6190(7) 0.3580(11) 0.037(2) Uani 1 1 d U
H18A H 0.8570 0.6551 0.4197 0.045 Uiso 1 1 calc R
C12 C 0.1884(12) 0.4745(7) 0.4638(11) 0.043(3) Uani 1 1 d U
H12A H 0.1350 0.4387 0.4143 0.051 Uiso 1 1 calc R
H12B H 0.1512 0.5004 0.5244 0.051 Uiso 1 1 calc R
C10 C 0.2791(12) 0.4018(7) 0.8261(10) 0.047(3) Uani 1 1 d U
H10A H 0.2189 0.3866 0.7480 0.056 Uiso 1 1 calc R
H10B H 0.2417 0.4188 0.8953 0.056 Uiso 1 1 calc R

loop_
_atom_site_aniso_label
_atom_site_aniso_U_11
_atom_site_aniso_U_22
_atom_site_aniso_U_33
_atom_site_aniso_U_23
_atom_site_aniso_U_13
_atom_site_aniso_U_12
Mo1 0.0242(6) 0.0253(6) 0.0245(5) 0.0005(5) 0.0039(4) -0.0020(6)
Mo2 0.0266(6) 0.0266(6) 0.0286(5) -0.0006(5) 0.0078(4) -0.0016(6)
Mo3 0.0228(6) 0.0381(7) 0.0242(4) -0.0020(5) 0.0026(4) 0.0009(6)
O1 0.024(4) 0.040(6) 0.043(4) -0.006(4) 0.010(3) -0.001(4)
O2 0.027(4) 0.031(5) 0.024(4) 0.003(4) 0.003(3) -0.010(5)
O3 0.024(4) 0.044(6) 0.049(4) 0.002(4) 0.015(4) -0.002(5)
O4 0.024(4) 0.045(6) 0.037(4) -0.008(4) 0.001(3) 0.006(4)
O5 0.049(5) 0.031(5) 0.043(4) 0.011(4) 0.017(4) 0.002(5)
O6 0.043(5) 0.051(7) 0.031(4) -0.020(4) 0.000(4) 0.004(5)
O7 0.035(5) 0.066(7) 0.014(3) -0.009(4) -0.001(3) -0.004(5)
O8 0.027(4) 0.028(5) 0.036(4) 0.002(3) 0.011(3) 0.001(4)
O9 0.024(4) 0.031(5) 0.028(4) -0.003(3) 0.011(3) -0.001(4)
N1 0.028(3) 0.060(4) 0.040(3) 0.008(3) 0.009(3) 0.004(4)
N2 0.036(4) 0.072(5) 0.053(4) 0.015(4) 0.013(4) 0.006(4)
N3 0.025(3) 0.036(3) 0.030(3) 0.003(3) 0.008(3) 0.000(3)
N4 0.027(3) 0.034(4) 0.027(3) 0.001(3) 0.005(3) 0.006(3)
N5 0.027(3) 0.031(3) 0.035(3) -0.001(3) 0.003(3) 0.002(3)
N6 0.026(3) 0.030(3) 0.037(3) 0.000(3) 0.008(3) 0.003(3)
N7 0.031(3) 0.028(4) 0.031(3) -0.003(3) 0.009(3) 0.000(3)
N8 0.033(4) 0.027(4) 0.035(3) 0.007(3) 0.012(3) 0.000(4)
N9 0.030(3) 0.034(4) 0.035(3) -0.004(3) 0.007(3) -0.002(3)
N11 0.025(3) 0.027(3) 0.039(3) 0.004(3) 0.008(3) -0.005(3)
N12 0.028(4) 0.033(4) 0.050(4) 0.005(4) 0.010(3) -0.002(4)
C1 0.031(3) 0.042(4) 0.036(3) 0.004(3) 0.004(3) 0.004(4)
C2 0.029(4) 0.039(4) 0.036(3) -0.001(4) 0.002(3) 0.004(4)
C3 0.026(3) 0.035(3) 0.031(3) 0.001(3) 0.003(3) 0.001(3)
C4 0.029(3) 0.034(3) 0.031(3) -0.001(3) 0.003(3) 0.004(3)
C5 0.027(4) 0.036(4) 0.046(3) 0.000(3) 0.006(3) -0.006(4)
C6 0.033(4) 0.034(4) 0.033(3) 0.002(3) 0.010(3) -0.001(4)
C8 0.037(4) 0.026(4) 0.029(3) -0.001(4) 0.009(4) 0.004(4)
C9 0.037(4) 0.032(4) 0.032(3) 0.003(4) 0.014(3) -0.003(4)
C11 0.027(3) 0.031(3) 0.036(3) -0.002(3) 0.007(3) -0.003(3)
C13 0.028(4) 0.035(4) 0.035(3) -0.002(3) 0.004(3) 0.001(4)
C14 0.031(4) 0.033(4) 0.039(3) -0.001(3) 0.004(3) -0.001(4)
C15 0.034(4) 0.036(4) 0.035(4) 0.000(4) 0.009(4) -0.005(4)
C16 0.036(4) 0.067(5) 0.043(4) 0.012(4) 0.009(3) 0.002(4)
C17 0.030(4) 0.032(4) 0.036(3) -0.003(3) 0.010(3) -0.004(4)
C20 0.030(4) 0.032(4) 0.034(3) -0.001(4) 0.013(3) -0.002(4)
C21 0.038(4) 0.069(5) 0.053(4) 0.012(4) 0.010(4) 0.002(4)
C22 0.033(4) 0.033(4) 0.035(4) -0.008(4) 0.005(3) -0.001(4)
C24 0.072(7) 0.099(9) 0.083(7) 0.009(7) 0.017(7) 0.011(8)
N10 0.033(4) 0.034(4) 0.033(3) -0.002(3) 0.008(3) -0.004(4)
C26 0.036(4) 0.066(4) 0.050(4) 0.007(4) 0.010(3) 0.006(4)
C27 0.034(4) 0.039(4) 0.060(4) 0.004(4) 0.010(4) -0.003(4)
C28 0.036(4) 0.073(5) 0.048(4) 0.016(4) 0.013(4) 0.004(5)
C29 0.058(7) 0.041(7) 0.050(6) -0.009(6) 0.006(6) -0.005(6)
C30 0.038(4) 0.033(4) 0.044(4) 0.001(4) 0.012(4) -0.002(4)
C7 0.045(7) 0.041(7) 0.065(6) -0.003(6) 0.014(6) -0.003(6)
C32 0.050(5) 0.039(6) 0.064(5) 0.011(5) 0.007(5) 0.005(5)
C23 0.027(3) 0.032(4) 0.036(3) -0.003(3) 0.004(3) 0.002(3)
C19 0.025(4) 0.034(4) 0.047(4) 0.001(4) 0.012(3) -0.003(4)
C18 0.027(4) 0.035(4) 0.048(4) -0.001(4) 0.007(4) -0.003(4)
C12 0.037(6) 0.036(6) 0.056(6) -0.014(5) 0.012(5) -0.008(6)
C10 0.036(6) 0.052(7) 0.050(5) 0.002(6) 0.005(5) -0.001(6)

loop_
_atom_type_symbol
_atom_type_description
_atom_type_scat_dispersion_real
_atom_type_scat_dispersion_imag
_atom_type_scat_source
C C 0.0033 0.0016 'International Tables Vol C Tables 4.2.6.8 and 6.1.1.4'
H H 0.0000 0.0000 'International Tables Vol C Tables 4.2.6.8 and 6.1.1.4'
Mo Mo -1.6832 0.6857 'International Tables Vol C Tables 4.2.6.8 and 6.1.1.4'
N N 0.0061 0.0033 'International Tables Vol C Tables 4.2.6.8 and 6.1.1.4'
O O 0.0106 0.0060 'International Tables Vol C Tables 4.2.6.8 and 6.1.1.4'

loop_
_geom_angle_atom_site_label_1
_geom_angle_atom_site_label_2
_geom_angle_atom_site_label_3
_geom_angle
O7 Mo1 O3 103.0(3)
O7 Mo1 O8 103.2(4)
O3 Mo1 O8 103.5(4)
O7 Mo1 O2 155.4(3)
O3 Mo1 O2 93.7(3)
O8 Mo1 O2 90.0(3)
O7 Mo1 N11 84.4(3)
O3 Mo1 N11 89.1(4)
O8 Mo1 N11 163.2(3)
O2 Mo1 N11 77.9(3)
O7 Mo1 N5 83.8(3)
O3 Mo1 N5 164.8(3)
O8 Mo1 N5 87.8(3)
O2 Mo1 N5 76.0(3)
N11 Mo1 N5 78.0(3)
O1 Mo2 O5 103.1(4)
O1 Mo2 O9 103.7(3)
O5 Mo2 O9 105.2(3)
O1 Mo2 O8 94.6(3)
O5 Mo2 O8 153.8(3)
O9 Mo2 O8 88.9(3)
O1 Mo2 N9 87.7(3)
O5 Mo2 N9 83.8(4)
O9 Mo2 N9 163.2(3)
O8 Mo2 N9 77.7(3)
O1 Mo2 N7 166.3(3)
O5 Mo2 N7 81.0(3)
O9 Mo2 N7 87.6(3)
O8 Mo2 N7 77.6(3)
N9 Mo2 N7 79.7(3)
O4 Mo3 O6 102.7(4)
O4 Mo3 O2 103.9(3)
O6 Mo3 O2 104.6(4)
O4 Mo3 O9 94.5(3)
O6 Mo3 O9 154.8(3)
O2 Mo3 O9 88.6(3)
O4 Mo3 N1 87.1(3)
O6 Mo3 N1 85.0(4)
O2 Mo3 N1 163.0(3)
O9 Mo3 N1 77.5(3)
O4 Mo3 N3 162.2(4)
O6 Mo3 N3 82.5(3)
O2 Mo3 N3 90.9(3)
O9 Mo3 N3 75.8(3)
N1 Mo3 N3 76.3(3)
Mo3 O2 Mo1 145.0(5)
Mo1 O8 Mo2 148.2(4)
Mo2 O9 Mo3 150.1(4)
C16 N1 C26 105.6(10)
C16 N1 Mo3 124.3(8)
C26 N1 Mo3 129.7(9)
C28 N2 C16 102.9(13)
C28 N2 C21 136.0(11)
C16 N2 C21 120.9(12)
C1 N3 C4 103.2(8)
C1 N3 Mo3 125.8(7)
C4 N3 Mo3 130.9(6)
C1 N4 C3 107.5(8)
C1 N4 C2 125.6(9)
C3 N4 C2 126.9(8)
C11 N5 C13 106.7(9)
C11 N5 Mo1 126.6(7)
C13 N5 Mo1 126.7(7)
C11 N6 C14 105.7(9)
C11 N6 C23 124.5(9)
C14 N6 C23 129.7(9)
C6 N7 C8 105.4(9)
C6 N7 Mo2 124.6(8)
C8 N7 Mo2 130.0(7)
C9 N8 C6 104.5(10)
C9 N8 C30 129.5(10)
C6 N8 C30 125.9(11)
C20 N9 C17 104.3(9)
C20 N9 Mo2 127.9(9)
C17 N9 Mo2 127.4(7)
C19 N11 C5 106.1(10)
C19 N11 Mo1 125.0(7)
C5 N11 Mo1 128.6(7)
C19 N12 C18 108.7(10)
C19 N12 C27 127.0(10)
C18 N12 C27 124.3(10)
N4 C1 N3 112.7(10)
N4 C1 H1A 123.7
N3 C1 H1A 123.7
C10 C2 N4 123.7(10)
C10 C2 H2 118.2
N4 C2 H2 118.2
C4 C3 N4 103.6(9)
C4 C3 H3A 128.2
N4 C3 H3A 128.2
C3 C4 N3 113.1(9)
C3 C4 H4A 123.5
N3 C4 H4A 123.5
C18 C5 N11 109.0(10)
C18 C5 H5A 125.5
N11 C5 H5A 125.5
N7 C6 N8 112.7(11)
N7 C6 H6A 123.7
N8 C6 H6A 123.7
C9 C8 N7 109.5(10)
C9 C8 H8A 125.2
N7 C8 H8A 125.2
C8 C9 N8 107.9(10)
C8 C9 H9A 126.1
N8 C9 H9A 126.1
N5 C11 N6 110.4(10)
N5 C11 H11A 124.8
N6 C11 H11A 124.8
C14 C13 N5 110.7(10)
C14 C13 H13A 124.7
N5 C13 H13A 124.7
C13 C14 N6 106.5(10)
C13 C14 H14A 126.8
N6 C14 H14A 126.8
C29 C15 N10 125.7(12)
C29 C15 H15 117.1
N10 C15 H15 117.1
N1 C16 N2 113.6(12)
N1 C16 H16A 123.2
N2 C16 H16A 123.2
C22 C17 N9 110.5(10)
C22 C17 H17A 124.7
N9 C17 H17A 124.7
N9 C20 N10 112.1(12)
N9 C20 H20A 123.9
N10 C20 H20A 123.9
C24 C21 N2 121.5(15)
C24 C21 H21 119.2
N2 C21 H21 119.2
C17 C22 N10 108.6(10)
C17 C22 H22A 125.7
N10 C22 H22A 125.7
C21 C24 H24A 120.0
C21 C24 H24B 120.0
H24A C24 H24B 120.0
C22 N10 C20 104.5(9)
C22 N10 C15 130.6(10)
C20 N10 C15 124.9(11)
N1 C26 C28 103.5(12)
N1 C26 H26A 128.3
C28 C26 H26A 128.3
C32 C27 N12 124.3(13)
C32 C27 H27 117.9
N12 C27 H27 117.9
N2 C28 C26 114.3(11)
N2 C28 H28A 122.8
C26 C28 H28A 122.8
C15 C29 H29A 120.0
C15 C29 H29B 120.0
H29A C29 H29B 120.0
C7 C30 N8 125.6(13)
C7 C30 H30 117.2
N8 C30 H30 117.2
C30 C7 H7A 120.0
C30 C7 H7B 120.0
H7A C7 H7B 120.0
C27 C32 H32A 120.0
C27 C32 H32B 120.0
H32A C32 H32B 120.0
C12 C23 N6 124.2(11)
C12 C23 H23 117.9
N6 C23 H23 117.9
N11 C19 N12 109.7(10)
N11 C19 H19A 125.2
N12 C19 H19A 125.2
C5 C18 N12 106.5(11)
C5 C18 H18A 126.7
N12 C18 H18A 126.7
C23 C12 H12A 120.0
C23 C12 H12B 120.0
H12A C12 H12B 120.0
C2 C10 H10A 120.0
C2 C10 H10B 120.0
H10A C10 H10B 120.0

loop_
_geom_bond_atom_site_label_1
_geom_bond_atom_site_label_2
_geom_bond_distance
Mo1 O7 1.709(6)
Mo1 O3 1.733(7)
Mo1 O8 1.807(8)
Mo1 O2 2.133(5)
Mo1 N11 2.285(10)
Mo1 N5 2.422(9)
Mo2 O1 1.727(7)
Mo2 O5 1.727(8)
Mo2 O9 1.814(6)
Mo2 O8 2.109(8)
Mo2 N9 2.273(8)
Mo2 N7 2.431(9)
Mo3 O4 1.715(7)
Mo3 O6 1.722(7)
Mo3 O2 1.787(6)
Mo3 O9 2.097(7)
Mo3 N1 2.305(10)
Mo3 N3 2.429(8)
N1 C16 1.322(16)
N1 C26 1.389(14)
N2 C28 1.279(17)
N2 C16 1.369(13)
N2 C21 1.566(18)
N3 C1 1.326(12)
N3 C4 1.352(12)
N4 C1 1.326(13)
N4 C3 1.383(12)
N4 C2 1.424(12)
N5 C11 1.310(12)
N5 C13 1.344(12)
N6 C11 1.360(13)
N6 C14 1.384(13)
N6 C23 1.432(12)
N7 C6 1.293(13)
N7 C8 1.375(13)
N8 C9 1.365(14)
N8 C6 1.378(13)
N8 C30 1.383(14)
N9 C20 1.316(13)
N9 C17 1.376(14)
N11 C19 1.331(13)
N11 C5 1.400(13)
N12 C19 1.347(14)
N12 C18 1.368(13)
N12 C27 1.420(14)
C1 H1A 0.9300
C2 C10 1.310(14)
C2 H2 0.9300
C3 C4 1.349(13)
C3 H3A 0.9300
C4 H4A 0.9300
C5 C18 1.344(16)
C5 H5A 0.9300
C6 H6A 0.9300
C8 C9 1.345(14)
C8 H8A 0.9300
C9 H9A 0.9300
C11 H11A 0.9300
C13 C14 1.325(14)
C13 H13A 0.9300
C14 H14A 0.9300
C15 C29 1.278(14)
C15 N10 1.405(12)
C15 H15 0.9300
C16 H16A 0.9300
C17 C22 1.313(12)
C17 H17A 0.9300
C20 N10 1.370(13)
C20 H20A 0.9300
C21 C24 1.217(16)
C21 H21 0.9300
C22 N10 1.364(14)
C22 H22A 0.9300
C24 H24A 0.9300
C24 H24B 0.9300
C26 C28 1.394(19)
C26 H26A 0.9300
C27 C32 1.256(13)
C27 H27 0.9300
C28 H28A 0.9300
C29 H29A 0.9300
C29 H29B 0.9300
C30 C7 1.300(14)
C30 H30 0.9300
C7 H7A 0.9300
C7 H7B 0.9300
C32 H32A 0.9300
C32 H32B 0.9300
C23 C12 1.282(14)
C23 H23 0.9300
C19 H19A 0.9300
C18 H18A 0.9300
C12 H12A 0.9300
C12 H12B 0.9300
C10 H10A 0.9300
C10 H10B 0.9300

loop_
_geom_hbond_atom_site_label_D
_geom_hbond_atom_site_label_H
_geom_hbond_atom_site_label_A
_geom_hbond_distance_DH
_geom_hbond_distance_HA
_geom_hbond_distance_DA
_geom_hbond_angle_DHA
_geom_hbond_site_symmetry_A
C30 H30 O6 0.93 2.39 3.309(15) 170.1 2_746
C23 H23 O5 0.93 2.45 3.121(13) 129.1 2_656
C14 H14A O3 0.93 2.57 3.440(13) 156.9 1_455
C12 H12A O3 0.93 2.44 3.291(13) 151.7 1_455
C10 H10A O4 0.93 2.46 3.371(14) 166.1 1_455
C9 H9A O1 0.93 2.56 3.450(13) 159.5 1_655
C7 H7A O1 0.93 2.37 3.298(16) 177.9 1_655
C3 H3A O4 0.93 2.59 3.482(13) 161.1 1_455
C2 H2 O7 0.93 2.37 3.205(12) 149.1 1_556
C20 H20A O8 0.93 2.40 2.858(13) 110.0 .
C19 H19A O7 0.93 2.59 2.951(14) 103.7 .
C16 H16A O9 0.93 2.37 2.837(13) 110.5 .
C8 H8A O3 0.93 2.48 3.300(14) 147.7 .
C5 H5A O2 0.93 2.51 2.920(14) 106.6 .
C4 H4A O1 0.93 2.32 3.213(12) 161.6 .
